data_7234007
loop_
_publ_author_name
'Marco Saccone'
'Valentina Dichiarante'
'Alessandra Forni'
'Alexis Goulet-Hanssens'
'Gabriella Cavallo'
'Jaana Vapaavuori'
'Giancarlo Terraneo'
'Christopher J. Barrett'
'Giuseppe Resnati'
'Pierangelo Metrangolo'
'Arri Priimagi'

_publ_section_title
;
 Supramolecular hierarchy among halogen and hydrogen bond donors in
 light-induced surface patterning
;
_journal_name_full 'Journal of Materials Chemistry C'
_journal_page_first 759
_journal_page_last 768
_journal_paper_doi 10.1039/C4TC02315C
_journal_volume 3
_journal_year 2015
_chemical_formula_moiety '2(C16 H14 I N3), C12 H10 N2'
_chemical_formula_sum 'C44 H38 I2 N8'
_chemical_formula_weight 932.62
_space_group_crystal_system monoclinic
_space_group_IT_number 12
_space_group_name_Hall '-C 2y'
_space_group_name_H-M_alt 'C 1 2/m 1'
_atom_sites_solution_hydrogens geom
_atom_sites_solution_primary direct
_atom_sites_solution_secondary difmap
_cell_angle_alpha 90.00
_cell_angle_beta 98.184(3)
_cell_angle_gamma 90.00
_cell_formula_units_Z 2
_cell_length_a 17.6158(15)
_cell_length_b 7.4356(8)
_cell_length_c 14.8281(15)
_cell_measurement_reflns_used 9581
_cell_measurement_temperature 103(2)
_cell_measurement_theta_max 33.03
_cell_measurement_theta_min 2.78
_cell_volume 1922.5(3)
_computing_cell_refinement 'Bruker SAINT'
_computing_data_collection 'Bruker APEX2'
_computing_data_reduction 'Bruker SAINT'
_computing_molecular_graphics
;
ORTEP-3 (Farrugia, L.J. (1997) Jour. Appl. Cryst. 30, 565)
Mercury (Macrae, C. F., Edgington, P. R., McCabe, P., Pidcock, E., 
Shields, G. P., Taylor, R., Towler, M. & van de Streek, J. (2006). 
J. Appl. Cryst. 39, 453-457
;
_computing_publication_material ShelXl-97
_computing_structure_refinement
;
Shelxl-97 (Sheldrick, G. M., 2008. Acta Cryst. A64, 112-122. )
;
_computing_structure_solution
;
SIR2002 (Burla, M. C., Camalli, M., Carrozzini, B., Cascarano, G. L., 
Giacovazzo, C., Polidori, G. & Spagna, R. 2003. 
J. Appl. Cryst. 36, 1103.)
;
_diffrn_ambient_temperature 103(2)
_diffrn_measured_fraction_theta_full 0.998
_diffrn_measured_fraction_theta_max 0.998
_diffrn_measurement_device_type 'Bruker APEX-II CCD'
_diffrn_measurement_method '\f and \w scans'
_diffrn_radiation_monochromator graphite
_diffrn_radiation_source 'fine-focus sealed tube'
_diffrn_radiation_type MoK\a
_diffrn_radiation_wavelength 0.71073
_diffrn_reflns_av_R_equivalents 0.0235
_diffrn_reflns_av_sigmaI/netI 0.0173
_diffrn_reflns_limit_h_max 25
_diffrn_reflns_limit_h_min -27
_diffrn_reflns_limit_k_max 11
_diffrn_reflns_limit_k_min -11
_diffrn_reflns_limit_l_max 22
_diffrn_reflns_limit_l_min -22
_diffrn_reflns_number 43168
_diffrn_reflns_theta_full 33.17
_diffrn_reflns_theta_max 33.17
_diffrn_reflns_theta_min 2.34
_diffrn_standards_decay_% 0.00
_exptl_absorpt_coefficient_mu 1.680
_exptl_absorpt_correction_T_max 0.7573
_exptl_absorpt_correction_T_min 0.6853
_exptl_absorpt_correction_type multi-scan
_exptl_absorpt_process_details 'Bruker (2001). SADABS. Bruker AXS Inc., Madison, Wisconsin, USA.'
_exptl_crystal_colour orange
_exptl_crystal_density_diffrn 1.611
_exptl_crystal_density_method 'not measured'
_exptl_crystal_description Plate
_exptl_crystal_F_000 928
_exptl_crystal_size_max 0.29
_exptl_crystal_size_mid 0.22
_exptl_crystal_size_min 0.03
_refine_diff_density_max 3.143
_refine_diff_density_min -0.940
_refine_diff_density_rms 0.101
_refine_ls_extinction_method none
_refine_ls_goodness_of_fit_ref 1.095
_refine_ls_hydrogen_treatment mixed
_refine_ls_matrix_type full
_refine_ls_number_parameters 300
_refine_ls_number_reflns 3916
_refine_ls_number_restraints 1016
_refine_ls_restrained_S_all 1.324
_refine_ls_R_factor_all 0.0417
_refine_ls_R_factor_gt 0.0351
_refine_ls_shift/su_max 0.011
_refine_ls_shift/su_mean 0.000
_refine_ls_structure_factor_coef Fsqd
_refine_ls_weighting_details 'w=1/[\s^2^(Fo^2^)+(0.0221P)^2^+6.8171P] where P=(Fo^2^+2Fc^2^)/3'
_refine_ls_weighting_scheme calc
_refine_ls_wR_factor_gt 0.0721
_refine_ls_wR_factor_ref 0.0753
_reflns_number_gt 3506
_reflns_number_total 3916
_reflns_threshold_expression 'I > 2\s(I)'
_cod_data_source_file J-Mater-Chem-C-2015-3-759.cif
_cod_data_source_block vd062
_cod_original_sg_symbol_H-M 'C 2/m'
_cod_database_code 7234007

loop_
_symmetry_equiv_pos_as_xyz
'x, y, z'
'-x, y, -z'
'x+1/2, y+1/2, z'
'-x+1/2, y+1/2, -z'
'-x, -y, -z'
'x, -y, z'
'-x+1/2, -y+1/2, -z'
'x+1/2, -y+1/2, z'

loop_
_atom_site_label
_atom_site_type_symbol
_atom_site_fract_x
_atom_site_fract_y
_atom_site_fract_z
_atom_site_U_iso_or_equiv
_atom_site_adp_type
_atom_site_occupancy
_atom_site_symmetry_multiplicity
_atom_site_calc_flag
_atom_site_refinement_flags
_atom_site_disorder_assembly
_atom_site_disorder_group
I1 I 0.639145(13) 0.0000 -0.452045(14) 0.02868(7) Uani 1 2 d S . .
C1 C 0.6831(2) 0.0000 -0.5715(2) 0.0296(7) Uani 1 2 d SU A .
C2 C 0.71010(19) 0.0000 -0.6415(2) 0.0280(7) Uani 1 2 d SDU . .
C12 C 0.91217(14) 0.0000 -1.27551(17) 0.0179(5) Uani 1 2 d SDU . .
N3 N 0.92806(18) 0.0000 -1.3650(2) 0.0335(7) Uani 1 2 d SU . .
C15 C 0.9892(3) -0.1411(9) -1.3814(4) 0.0359(12) Uani 0.50 1 d PU . .
H15A H 0.9989 -0.1340 -1.4448 0.054 Uiso 0.50 1 calc PR A .
H15B H 0.9707 -0.2617 -1.3693 0.054 Uiso 0.50 1 calc PR . .
H15C H 1.0369 -0.1169 -1.3406 0.054 Uiso 0.50 1 calc PR . .
C16 C 0.8662(2) 0.0000 -1.4402(2) 0.0331(8) Uani 1 2 d SU . .
H16A H 0.8874 0.0000 -1.4979 0.050 Uiso 1 2 calc SR A .
H16B H 0.8346 0.1076 -1.4370 0.050 Uiso 0.50 1 calc PR . .
H16C H 0.8346 -0.1076 -1.4370 0.050 Uiso 0.50 1 calc PR . .
C3A C 0.73725(19) -0.0190(6) -0.7285(2) 0.0198(7) Uani 0.3710(15) 1 d PDU A -1
C4A C 0.6914(2) -0.1009(5) -0.8018(2) 0.0152(8) Uani 0.3710(15) 1 d PDU A -1
H4A H 0.6435 -0.1517 -0.7933 0.018 Uiso 0.3710(15) 1 calc PR A -1
C5A C 0.7154(2) -0.1086(5) -0.8864(3) 0.0172(10) Uani 0.3710(15) 1 d PDU A -1
H5A H 0.6842 -0.1664 -0.9355 0.021 Uiso 0.3710(15) 1 calc PR A -1
C6A C 0.7851(2) -0.0323(5) -0.9006(2) 0.0129(10) Uani 0.3710(15) 1 d PDU A -1
C7A C 0.8312(2) 0.0492(6) -0.8284(2) 0.0179(10) Uani 0.3710(15) 1 d PDU A -1
H7A H 0.8788 0.1016 -0.8374 0.021 Uiso 0.3710(15) 1 calc PR A -1
C8A C 0.8075(2) 0.0540(7) -0.7424(3) 0.0185(9) Uani 0.3710(15) 1 d PDU A -1
H8A H 0.8397 0.1076 -0.6928 0.022 Uiso 0.3710(15) 1 calc PR A -1
N1A N 0.8011(2) -0.0444(6) -0.9920(2) 0.0176(9) Uani 0.3710(15) 1 d PDU A -1
N2A N 0.86553(19) 0.0097(11) -1.0045(2) 0.0155(8) Uani 0.3710(15) 1 d PDU A -1
C9A C 0.87984(17) -0.0098(6) -1.0957(2) 0.0127(7) Uani 0.3710(15) 1 d PDU A -1
C10A C 0.9484(2) 0.0662(6) -1.1151(2) 0.0159(9) Uani 0.3710(15) 1 d PDU A -1
H10A H 0.9842 0.1140 -1.0671 0.019 Uiso 0.3710(15) 1 calc PR A -1
C11A C 0.9646(2) 0.0720(6) -1.2042(2) 0.0179(9) Uani 0.3710(15) 1 d PDU A -1
H11A H 1.0110 0.1248 -1.2170 0.021 Uiso 0.3710(15) 1 calc PR A -1
C13A C 0.8433(2) -0.0735(7) -1.2558(3) 0.0194(9) Uani 0.3710(15) 1 d PDU A -1
H13A H 0.8069 -0.1190 -1.3039 0.023 Uiso 0.3710(15) 1 calc PR A -1
C14A C 0.8276(2) -0.0805(7) -1.1663(2) 0.0177(10) Uani 0.3710(15) 1 d PDU A -1
H14A H 0.7812 -0.1335 -1.1534 0.021 Uiso 0.3710(15) 1 calc PR A -1
N1B N 0.8506(5) 0.0175(19) -0.9581(4) 0.0176(9) Uani 0.1290(15) 1 d PDU A -2
N2B N 0.8235(4) -0.0661(10) -1.0271(4) 0.0155(8) Uani 0.1290(15) 1 d PDU A -2
C3B C 0.7444(3) -0.0095(8) -0.7235(3) 0.0198(7) Uani 0.1290(15) 1 d PDU A -2
C4B C 0.7103(4) -0.0970(9) -0.8019(4) 0.0152(8) Uani 0.1290(15) 1 d PDU A -2
H4B H 0.6635 -0.1603 -0.8020 0.018 Uiso 0.1290(15) 1 calc PR A -2
C5B C 0.7455(3) -0.0911(8) -0.8803(4) 0.0172(10) Uani 0.1290(15) 1 d PDU A -2
H5B H 0.7229 -0.1510 -0.9341 0.021 Uiso 0.1290(15) 1 calc PR A -2
C6B C 0.8137(4) 0.0027(11) -0.8793(4) 0.0129(10) Uani 0.258(3) 2 d SPDU A -2
C7B C 0.8476(4) 0.0895(13) -0.8006(4) 0.0179(10) Uani 0.1290(15) 1 d PDU A -2
H7B H 0.8944 0.1530 -0.8005 0.021 Uiso 0.1290(15) 1 calc PR A -2
C8B C 0.8132(4) 0.0833(14) -0.7223(5) 0.0185(9) Uani 0.1290(15) 1 d PDU A -2
H8B H 0.8363 0.1418 -0.6683 0.022 Uiso 0.1290(15) 1 calc PR A -2
C9B C 0.8590(3) -0.0574(8) -1.1073(4) 0.0127(7) Uani 0.1290(15) 1 d PDU A -2
C10B C 0.9253(4) 0.0438(10) -1.1109(4) 0.0159(9) Uani 0.1290(15) 1 d PDU A -2
H10B H 0.9525 0.0933 -1.0567 0.019 Uiso 0.1290(15) 1 calc PR A -2
C11B C 0.9517(4) 0.0723(11) -1.1945(3) 0.0179(9) Uani 0.1290(15) 1 d PDU A -2
H11B H 0.9968 0.1412 -1.1966 0.021 Uiso 0.1290(15) 1 calc PR A -2
C13B C 0.8458(4) -0.1012(13) -1.2711(4) 0.0194(9) Uani 0.1290(15) 1 d PDU A -2
H13B H 0.8184 -0.1508 -1.3252 0.023 Uiso 0.1290(15) 1 calc PR A -2
C14B C 0.8195(4) -0.1297(13) -1.1877(4) 0.0177(10) Uani 0.1290(15) 1 d PDU A -2
H14B H 0.7744 -0.1988 -1.1856 0.021 Uiso 0.1290(15) 1 calc PR A -2
N4 N 0.58676(14) -0.0248(5) -0.28611(19) 0.0207(10) Uani 0.50 1 d PDU . .
C17A C 0.53345(14) 0.0042(7) -0.0151(2) 0.0279(10) Uani 0.742(3) 2 d SPDU . -1
H17A H 0.5733(5) 0.0665(11) 0.0262(8) 0.034 Uiso 0.3710(15) 1 d PD A -1
C18A C 0.55034(17) -0.0081(4) -0.1083(2) 0.0147(7) Uani 0.3710(15) 1 d PDU . -1
C19A C 0.6184(2) 0.0658(6) -0.1302(3) 0.0171(9) Uani 0.3710(15) 1 d PDU . -1
H19A H 0.6535 0.1242 -0.0849 0.021 Uiso 0.3710(15) 1 calc PR A -1
C20A C 0.63390(18) 0.0522(6) -0.2194(3) 0.0185(9) Uani 0.3710(15) 1 d PDU . -1
H20A H 0.6786(7) 0.110(3) -0.2364(12) 0.022 Uiso 0.3710(15) 1 d PD A -1
C21A C 0.5218(2) -0.0997(6) -0.2658(3) 0.0217(10) Uani 0.3710(15) 1 d PDU . -1
H21A H 0.4890(12) -0.161(5) -0.3132(12) 0.026 Uiso 0.3710(15) 1 d PD A -1
C22A C 0.5011(3) -0.0904(7) -0.1782(2) 0.0229(11) Uani 0.3710(15) 1 d PDU . -1
H22A H 0.4538 -0.1400 -0.1664 0.028 Uiso 0.3710(15) 1 calc PR A -1
C17B C 0.4912(2) 0.0592(6) -0.0337(3) 0.0279(10) Uani 0.1290(15) 1 d PDU . -2
H17B H 0.4414(3) 0.1202(12) -0.0420(14) 0.034 Uiso 0.1290(15) 1 d PD A -2
C18B C 0.5234(3) 0.0320(5) -0.1166(4) 0.0147(7) Uani 0.1290(15) 1 d PDU . -2
C19B C 0.5916(3) -0.0486(10) -0.1261(4) 0.0171(9) Uani 0.1290(15) 1 d PDU . -2
H19B H 0.6208 -0.0929 -0.0719 0.021 Uiso 0.1290(15) 1 calc PR A -2
C20B C 0.6226(2) -0.0726(13) -0.2054(4) 0.0185(9) Uani 0.1290(15) 1 d PDU . -2
H20B H 0.6741(8) -0.036(6) -0.2104(16) 0.022 Uiso 0.1290(15) 1 d PD A -2
C21B C 0.5224(4) 0.0573(10) -0.2768(4) 0.0217(10) Uani 0.1290(15) 1 d PDU . -2
H21B H 0.507(2) 0.120(5) -0.3330(12) 0.026 Uiso 0.1290(15) 1 d PD A -2
C22B C 0.4875(5) 0.0880(13) -0.2010(4) 0.0229(11) Uani 0.1290(15) 1 d PDU . -2
H22B H 0.4393 0.1470 -0.2065 0.028 Uiso 0.1290(15) 1 calc PR A -2

loop_
_atom_site_aniso_label
_atom_site_aniso_U_11
_atom_site_aniso_U_22
_atom_site_aniso_U_33
_atom_site_aniso_U_23
_atom_site_aniso_U_13
_atom_site_aniso_U_12
I1 0.03464(12) 0.03707(12) 0.01767(9) 0.000 0.01519(8) 0.000
C1 0.0304(16) 0.0412(19) 0.0194(14) 0.000 0.0107(12) 0.000
C2 0.0248(14) 0.0421(19) 0.0180(13) 0.000 0.0064(11) 0.000
C12 0.0214(12) 0.0185(12) 0.0148(12) 0.000 0.0063(10) 0.000
N3 0.0317(14) 0.051(2) 0.0216(13) 0.000 0.0162(11) 0.000
C15 0.0229(19) 0.047(3) 0.040(3) -0.016(2) 0.0129(19) 0.000(2)
C16 0.053(2) 0.0333(18) 0.0135(13) 0.000 0.0070(14) 0.000
C3A 0.0164(13) 0.028(2) 0.0163(13) -0.002(2) 0.0052(11) -0.003(2)
C4A 0.011(2) 0.0181(17) 0.0174(17) -0.0016(14) 0.0030(15) -0.0028(16)
C5A 0.017(2) 0.0181(19) 0.0157(18) -0.0031(16) 0.0003(19) 0.001(2)
C6A 0.017(2) 0.009(3) 0.0147(18) -0.0004(13) 0.0070(15) 0.0004(14)
C7A 0.0124(19) 0.019(2) 0.023(3) -0.0025(17) 0.0044(18) -0.0052(15)
C8A 0.0173(17) 0.023(2) 0.014(2) -0.0050(17) -0.0009(16) -0.0079(15)
N1A 0.0192(15) 0.019(2) 0.0152(16) -0.0007(13) 0.0046(13) -0.0031(13)
N2A 0.0170(14) 0.0149(19) 0.0148(14) -0.002(3) 0.0030(11) -0.010(3)
C9A 0.0142(16) 0.014(2) 0.0096(13) -0.003(3) 0.0002(12) -0.003(3)
C10A 0.012(2) 0.0169(18) 0.0174(18) -0.0017(15) -0.0046(17) 0.0021(18)
C11A 0.0108(18) 0.0202(17) 0.023(2) -0.0015(16) 0.0039(16) 0.0040(15)
C13A 0.0219(18) 0.027(2) 0.0092(19) -0.0042(17) 0.0032(15) -0.0084(17)
C14A 0.0185(19) 0.024(3) 0.011(2) -0.0026(19) 0.0035(17) -0.0041(19)
N1B 0.0192(15) 0.019(2) 0.0152(16) -0.0007(13) 0.0046(13) -0.0031(13)
N2B 0.0170(14) 0.0149(19) 0.0148(14) -0.002(3) 0.0030(11) -0.010(3)
C3B 0.0164(13) 0.028(2) 0.0163(13) -0.002(2) 0.0052(11) -0.003(2)
C4B 0.011(2) 0.0181(17) 0.0174(17) -0.0016(14) 0.0030(15) -0.0028(16)
C5B 0.017(2) 0.0181(19) 0.0157(18) -0.0031(16) 0.0003(19) 0.001(2)
C6B 0.017(2) 0.009(3) 0.0147(18) -0.0004(13) 0.0070(15) 0.0004(14)
C7B 0.0124(19) 0.019(2) 0.023(3) -0.0025(17) 0.0044(18) -0.0052(15)
C8B 0.0173(17) 0.023(2) 0.014(2) -0.0050(17) -0.0009(16) -0.0079(15)
C9B 0.0142(16) 0.014(2) 0.0096(13) -0.003(3) 0.0002(12) -0.003(3)
C10B 0.012(2) 0.0169(18) 0.0174(18) -0.0017(15) -0.0046(17) 0.0021(18)
C11B 0.0108(18) 0.0202(17) 0.023(2) -0.0015(16) 0.0039(16) 0.0040(15)
C13B 0.0219(18) 0.027(2) 0.0092(19) -0.0042(17) 0.0032(15) -0.0084(17)
C14B 0.0185(19) 0.024(3) 0.011(2) -0.0026(19) 0.0035(17) -0.0041(19)
N4 0.0310(14) 0.013(3) 0.0212(13) 0.000 0.0147(11) 0.000
C17A 0.0232(19) 0.046(3) 0.0168(17) -0.003(6) 0.0094(15) 0.005(6)
C18A 0.0178(18) 0.0100(16) 0.0197(15) 0.000(4) 0.0144(15) -0.001(3)
C19A 0.018(2) 0.0183(17) 0.0164(18) -0.0017(17) 0.0075(18) -0.0012(15)
C20A 0.0196(19) 0.0179(18) 0.021(2) -0.0048(17) 0.0144(16) 0.0019(17)
C21A 0.030(2) 0.010(2) 0.026(2) 0.0044(18) 0.0088(18) -0.0088(18)
C22A 0.022(2) 0.024(2) 0.024(3) 0.007(2) 0.012(2) 0.000(2)
C17B 0.0232(19) 0.046(3) 0.0168(17) -0.003(6) 0.0094(15) 0.005(6)
C18B 0.0178(18) 0.0100(16) 0.0197(15) 0.000(4) 0.0144(15) -0.001(3)
C19B 0.018(2) 0.0183(17) 0.0164(18) -0.0017(17) 0.0075(18) -0.0012(15)
C20B 0.0196(19) 0.0179(18) 0.021(2) -0.0048(17) 0.0144(16) 0.0019(17)
C21B 0.030(2) 0.010(2) 0.026(2) 0.0044(18) 0.0088(18) -0.0088(18)
C22B 0.022(2) 0.024(2) 0.024(3) 0.007(2) 0.012(2) 0.000(2)

loop_
_atom_type_symbol
_atom_type_description
_atom_type_scat_dispersion_real
_atom_type_scat_dispersion_imag
_atom_type_scat_source
C C 0.0033 0.0016 'International Tables Vol C Tables 4.2.6.8 and 6.1.1.4'
H H 0.0000 0.0000 'International Tables Vol C Tables 4.2.6.8 and 6.1.1.4'
N N 0.0061 0.0033 'International Tables Vol C Tables 4.2.6.8 and 6.1.1.4'
I I -0.4742 1.8119 'International Tables Vol C Tables 4.2.6.8 and 6.1.1.4'

loop_
_geom_angle_atom_site_label_1
_geom_angle_atom_site_label_2
_geom_angle_atom_site_label_3
_geom_angle
_geom_angle_site_symmetry_1
_geom_angle_site_symmetry_3
C2 C1 I1 179.1(3) . .
C1 C2 C3B 176.8(3) . 6
C1 C2 C3B 176.8(3) . .
C3B C2 C3B 5.6(5) 6 .
C1 C2 C3A 173.2(3) . .
C3B C2 C3A 10.0(3) 6 .
C3B C2 C3A 6.1(3) . .
C1 C2 C3A 173.2(3) . 6
C3B C2 C3A 6.1(3) 6 6
C3B C2 C3A 10.0(3) . 6
C3A C2 C3A 11.2(3) . 6
N3 C12 C13A 119.7(2) . 6
N3 C12 C13A 119.7(2) . .
C13A C12 C13A 46.0(5) 6 .
N3 C12 C13B 109.1(3) . .
C13A C12 C13B 56.3(4) 6 .
C13A C12 C13B 12.9(4) . .
N3 C12 C13B 109.1(3) . 6
C13A C12 C13B 12.9(4) 6 6
C13A C12 C13B 56.3(4) . 6
C13B C12 C13B 65.0(9) . 6
N3 C12 C11B 132.1(3) . .
C13A C12 C11B 90.7(4) 6 .
C13A C12 C11B 108.1(3) . .
C13B C12 C11B 118.7(4) . .
C13B C12 C11B 94.0(5) 6 .
N3 C12 C11B 132.1(3) . 6
C13A C12 C11B 108.1(3) 6 6
C13A C12 C11B 90.7(4) . 6
C13B C12 C11B 94.0(5) . 6
C13B C12 C11B 118.7(4) 6 6
C11B C12 C11B 44.9(7) . 6
N3 C12 C11A 121.1(2) . 6
C13A C12 C11A 119.2(3) 6 6
C13A C12 C11A 101.0(3) . 6
C13B C12 C11A 102.9(4) . 6
C13B C12 C11A 129.2(3) 6 6
C11B C12 C11A 46.5(4) . 6
C11B C12 C11A 11.6(3) 6 6
N3 C12 C11A 121.1(2) . .
C13A C12 C11A 101.0(3) 6 .
C13A C12 C11A 119.2(3) . .
C13B C12 C11A 129.3(3) . .
C13B C12 C11A 102.9(4) 6 .
C11B C12 C11A 11.6(3) . .
C11B C12 C11A 46.5(4) 6 .
C11A C12 C11A 44.8(4) 6 .
C12 N3 C16 120.2(3) . .
C12 N3 C15 112.8(3) . 6
C16 N3 C15 110.2(3) . 6
C12 N3 C15 112.8(3) . .
C16 N3 C15 110.2(3) . .
C15 N3 C15 85.3(5) 6 .
N3 C15 H15A 109.5 . .
N3 C15 H15B 109.5 . .
H15A C15 H15B 109.5 . .
N3 C15 H15C 109.5 . .
H15A C15 H15C 109.5 . .
H15B C15 H15C 109.5 . .
N3 C16 H16A 109.5 . .
N3 C16 H16B 109.5 . .
H16A C16 H16B 109.5 . .
N3 C16 H16C 109.5 . .
H16A C16 H16C 109.5 . .
H16B C16 H16C 109.5 . .
C8A C3A C4A 118.9(3) . .
C8A C3A C2 120.5(3) . .
C4A C3A C2 120.5(3) . .
C5A C4A C3A 120.4(3) . .
C5A C4A H4A 119.8 . .
C3A C4A H4A 119.8 . .
C4A C5A C6A 120.7(3) . .
C4A C5A H5A 119.7 . .
C6A C5A H5A 119.7 . .
C7A C6A C5A 119.5(3) . .
C7A C6A N1A 126.0(3) . .
C5A C6A N1A 114.5(3) . .
C6A C7A C8A 119.8(3) . .
C6A C7A H7A 120.1 . .
C8A C7A H7A 120.1 . .
C3A C8A C7A 120.8(3) . .
C3A C8A H8A 119.6 . .
C7A C8A H8A 119.6 . .
N2A N1A C6A 115.4(4) . .
N1A N2A C9A 113.5(4) . .
C14A C9A C10A 119.7(3) . .
C14A C9A N2A 124.5(3) . .
C10A C9A N2A 115.5(3) . .
C11A C10A C9A 120.4(3) . .
C11A C10A H10A 119.8 . .
C9A C10A H10A 119.8 . .
C10A C11A C12 120.1(3) . .
C10A C11A H11A 120.0 . .
C12 C11A H11A 120.0 . .
C14A C13A C12 120.6(3) . .
C14A C13A H13A 119.7 . .
C12 C13A H13A 119.7 . .
C9A C14A C13A 120.0(3) . .
C9A C14A H14A 120.0 . .
C13A C14A H14A 120.0 . .
N2B N1B C6B 118.4(7) . .
N1B N2B C9B 120.4(6) . .
C4B C3B C8B 120.9(4) . .
C4B C3B C2 123.2(4) . .
C8B C3B C2 115.9(4) . .
C3B C4B C5B 119.5(4) . .
C3B C4B H4B 120.2 . .
C5B C4B H4B 120.2 . .
C6B C5B C4B 119.6(4) . .
C6B C5B H5B 120.2 . .
C4B C5B H5B 120.2 . .
C5B C6B C7B 120.7(4) . .
C5B C6B N1B 121.8(5) . .
C7B C6B N1B 117.5(5) . .
C8B C7B C6B 120.0(4) . .
C8B C7B H7B 120.0 . .
C6B C7B H7B 120.0 . .
C7B C8B C3B 119.4(4) . .
C7B C8B H8B 120.3 . .
C3B C8B H8B 120.3 . .
C10B C9B C14B 119.5(4) . .
C10B C9B N2B 121.8(5) . .
C14B C9B N2B 118.0(4) . .
C9B C10B C11B 120.0(4) . .
C9B C10B H10B 120.0 . .
C11B C10B H10B 120.0 . .
C10B C11B C12 120.8(4) . .
C10B C11B H11B 119.6 . .
C12 C11B H11B 119.6 . .
C14B C13B C12 120.5(4) . .
C14B C13B H13B 119.7 . .
C12 C13B H13B 119.7 . .
C13B C14B C9B 120.5(4) . .
C13B C14B H14B 119.7 . .
C9B C14B H14B 119.7 . .
N4 N4 C21B 101.8(4) 6 6
N4 N4 C20A 99.7(3) 6 6
C21B N4 C20A 115.2(4) 6 6
N4 N4 C21B 62.3(4) 6 .
C21B N4 C21B 39.5(7) 6 .
C20A N4 C21B 119.6(4) 6 .
N4 N4 C20B 105.6(4) 6 .
C21B N4 C20B 100.5(4) 6 .
C20A N4 C20B 14.8(3) 6 .
C21B N4 C20B 109.8(4) . .
N4 N4 C20A 64.4(2) 6 .
C21B N4 C20A 120.6(4) 6 .
C20A N4 C20A 35.2(4) 6 .
C21B N4 C20A 100.3(4) . .
C20B N4 C20A 43.4(4) . .
N4 N4 C21A 114.5(2) 6 .
C21B N4 C21A 14.5(4) 6 .
C20A N4 C21A 104.7(3) 6 .
C21B N4 C21A 52.7(4) . .
C20B N4 C21A 89.9(3) . .
C20A N4 C21A 118.3(3) . .
N4 N4 C20B 60.3(4) 6 6
C21B N4 C20B 108.3(4) 6 6
C20A N4 C20B 41.6(4) 6 6
C21B N4 C20B 87.9(4) . 6
C20B N4 C20B 45.3(8) . 6
C20A N4 C20B 13.0(2) . 6
C21A N4 C20B 107.7(3) . 6
N4 N4 C21A 52.9(2) 6 6
C21B N4 C21A 49.4(4) 6 6
C20A N4 C21A 112.6(3) 6 6
C21B N4 C21A 11.2(4) . 6
C20B N4 C21A 105.0(4) . 6
C20A N4 C21A 89.9(3) . 6
C21A N4 C21A 61.6(4) . 6
C20B N4 C21A 77.7(3) 6 6
C18A C17A H17A 113.4(9) . .
C22A C18A C19A 117.6(3) . .
C22A C18A C17A 122.9(3) . .
C19A C18A C17A 119.5(3) . .
C20A C19A C18A 118.8(3) . .
C20A C19A H19A 120.6 . .
C18A C19A H19A 120.6 . .
N4 C20A N4 15.9(4) 6 .
N4 C20A C19A 125.6(3) 6 .
N4 C20A C19A 123.6(3) . .
N4 C20A H20A 110.7(11) 6 .
N4 C20A H20A 116.5(12) . .
C19A C20A H20A 119.7(12) . .
N4 C20A H20B 113.7(14) 6 .
N4 C20A H20B 100.3(14) . .
C19A C20A H20B 99.1(13) . .
H20A C20A H20B 74(2) . .
N4 C21A C22A 122.0(3) . .
N4 C21A N4 12.6(3) . 6
C22A C21A N4 116.9(3) . 6
N4 C21A H21A 118.4(12) . .
C22A C21A H21A 119.6(12) . .
N4 C21A H21A 122.1(15) 6 .
C18A C22A C21A 119.6(3) . .
C18A C22A H22A 120.2 . .
C21A C22A H22A 120.2 . .
C18B C17B H17A 92.5(6) . .
C18B C17B H17B 114.4(12) . .
H17A C17B H17B 141.6(10) . .
C19B C18B C22B 109.5(5) . .
C19B C18B C17B 127.4(5) . .
C22B C18B C17B 123.1(4) . .
C18B C19B C20B 127.3(5) . .
C18B C19B H19B 116.4 . .
C20B C19B H19B 116.4 . .
N4 C20B C19B 122.9(4) . .
N4 C20B N4 14.0(3) . 6
C19B C20B N4 117.2(5) . 6
N4 C20B H20B 100.9(18) . .
C19B C20B H20B 121.6(13) . .
N4 C20B H20B 96(2) 6 .
N4 C21B N4 16.0(4) 6 .
N4 C21B C22B 132.4(6) 6 .
N4 C21B C22B 131.0(6) . .
N4 C21B H21B 99(2) 6 .
N4 C21B H21B 106.3(16) . .
C22B C21B H21B 121.5(13) . .
C21B C22B C18B 119.4(6) . .
C21B C22B H22B 120.3 . .
C18B C22B H22B 120.3 . .

loop_
_geom_bond_atom_site_label_1
_geom_bond_atom_site_label_2
_geom_bond_distance
_geom_bond_site_symmetry_2
I1 C1 2.032(3) .
C1 C2 1.202(4) .
C2 C3B 1.434(5) 6
C2 C3B 1.434(5) .
C2 C3A 1.445(4) .
C2 C3A 1.445(4) 6
C12 N3 1.395(4) .
C12 C13A 1.398(3) 6
C12 C13A 1.399(3) .
C12 C13B 1.400(4) .
C12 C13B 1.400(4) 6
C12 C11B 1.406(4) .
C12 C11B 1.406(4) 6
C12 C11A 1.407(3) 6
C12 C11A 1.407(4) .
N3 C16 1.444(5) .
N3 C15 1.548(6) 6
N3 C15 1.548(6) .
C15 H15A 0.9800 .
C15 H15B 0.9800 .
C15 H15C 0.9800 .
C16 H16A 0.9800 .
C16 H16B 0.9800 .
C16 H16C 0.9800 .
C3A C8A 1.393(4) .
C3A C4A 1.398(4) .
C4A C5A 1.382(4) .
C4A H4A 0.9500 .
C5A C6A 1.395(4) .
C5A H5A 0.9500 .
C6A C7A 1.388(4) .
C6A N1A 1.426(4) .
C7A C8A 1.399(4) .
C7A H7A 0.9500 .
C8A H8A 0.9500 .
N1A N2A 1.243(5) .
N2A C9A 1.418(4) .
C9A C14A 1.395(4) .
C9A C10A 1.400(4) .
C10A C11A 1.392(4) .
C10A H10A 0.9500 .
C11A H11A 0.9500 .
C13A C14A 1.396(4) .
C13A H13A 0.9500 .
C14A H14A 0.9500 .
N1B N2B 1.234(7) .
N1B C6B 1.420(5) .
N2B C9B 1.422(5) .
C3B C4B 1.392(4) .
C3B C8B 1.392(4) .
C4B C5B 1.394(4) .
C4B H4B 0.9500 .
C5B C6B 1.388(4) .
C5B H5B 0.9500 .
C6B C7B 1.392(4) .
C7B C8B 1.385(4) .
C7B H7B 0.9500 .
C8B H8B 0.9500 .
C9B C10B 1.397(4) .
C9B C14B 1.400(4) .
C10B C11B 1.401(4) .
C10B H10B 0.9500 .
C11B H11B 0.9500 .
C13B C14B 1.397(4) .
C13B H13B 0.9500 .
C14B H14B 0.9500 .
N4 N4 0.369(8) 6
N4 C21B 1.187(6) 6
N4 C20A 1.215(4) 6
N4 C21B 1.312(5) .
N4 C20B 1.320(5) .
N4 C20A 1.327(4) .
N4 C21A 1.344(4) .
N4 C20B 1.463(7) 6
N4 C21A 1.534(5) 6
C17A C18A 1.457(4) .
C17A H17A 0.9800(13) .
C18A C22A 1.394(4) .
C18A C19A 1.399(4) .
C19A C20A 1.392(4) .
C19A H19A 0.9500 .
C20A N4 1.215(4) 6
C20A H20A 0.9600(13) .
C20A H20B 0.96(4) .
C21A C22A 1.401(4) .
C21A N4 1.534(5) 6
C21A H21A 0.9600(13) .
C22A H22A 0.9500 .
C17B C18B 1.440(6) .
C17B H17A 1.587(6) .
C17B H17B 0.9800(13) .
C18B C19B 1.367(5) .
C18B C22B 1.383(5) .
C19B C20B 1.377(5) .
C19B H19B 0.9500 .
C20B N4 1.463(7) 6
C20B H20B 0.9600(13) .
C21B N4 1.187(6) 6
C21B C22B 1.375(5) .
C21B H21B 0.9600(13) .
C22B H22B 0.9500 .

loop_
_geom_torsion_atom_site_label_1
_geom_torsion_atom_site_label_2
_geom_torsion_atom_site_label_3
_geom_torsion_atom_site_label_4
_geom_torsion
_geom_torsion_site_symmetry_1
_geom_torsion_site_symmetry_2
_geom_torsion_site_symmetry_3
_geom_torsion_site_symmetry_4
I1 C1 C2 C3B -61(7) . . . 6
I1 C1 C2 C3B 61(7) . . . .
I1 C1 C2 C3A 125(3) . . . .
I1 C1 C2 C3A -125(3) . . . 6
C13A C12 N3 C16 -26.7(3) 6 . . .
C13A C12 N3 C16 26.7(3) . . . .
C13B C12 N3 C16 34.6(5) . . . .
C13B C12 N3 C16 -34.6(5) 6 . . .
C11B C12 N3 C16 -149.0(5) . . . .
C11B C12 N3 C16 149.0(5) 6 . . .
C11A C12 N3 C16 153.6(2) 6 . . .
C11A C12 N3 C16 -153.6(2) . . . .
C13A C12 N3 C15 105.9(4) 6 . . 6
C13A C12 N3 C15 159.4(4) . . . 6
C13B C12 N3 C15 167.3(5) . . . 6
C13B C12 N3 C15 98.0(5) 6 . . 6
C11B C12 N3 C15 -16.3(6) . . . 6
C11B C12 N3 C15 -78.3(5) 6 . . 6
C11A C12 N3 C15 -73.7(3) 6 . . 6
C11A C12 N3 C15 -20.9(4) . . . 6
C13A C12 N3 C15 -159.4(4) 6 . . .
C13A C12 N3 C15 -105.9(4) . . . .
C13B C12 N3 C15 -98.0(5) . . . .
C13B C12 N3 C15 -167.3(5) 6 . . .
C11B C12 N3 C15 78.3(5) . . . .
C11B C12 N3 C15 16.3(6) 6 . . .
C11A C12 N3 C15 20.9(4) 6 . . .
C11A C12 N3 C15 73.7(3) . . . .
C1 C2 C3A C8A -156(3) . . . .
C3B C2 C3A C8A 26.1(16) 6 . . .
C3B C2 C3A C8A -4(3) . . . .
C3A C2 C3A C8A 59.2(3) 6 . . .
C1 C2 C3A C4A 28(3) . . . .
C3B C2 C3A C4A -149.9(18) 6 . . .
C3B C2 C3A C4A -180(3) . . . .
C3A C2 C3A C4A -116.8(3) 6 . . .
C8A C3A C4A C5A -0.3(3) . . . .
C2 C3A C4A C5A 175.8(3) . . . .
C3A C4A C5A C6A -1.0(2) . . . .
C4A C5A C6A C7A 1.2(4) . . . .
C4A C5A C6A N1A -177.8(3) . . . .
C5A C6A C7A C8A 0.0(6) . . . .
N1A C6A C7A C8A 178.8(4) . . . .
C4A C3A C8A C7A 1.4(5) . . . .
C2 C3A C8A C7A -174.7(4) . . . .
C6A C7A C8A C3A -1.3(6) . . . .
C7A C6A N1A N2A 6.8(7) . . . .
C5A C6A N1A N2A -174.4(5) . . . .
C6A N1A N2A C9A 178.2(4) . . . .
N1A N2A C9A C14A 0.6(8) . . . .
N1A N2A C9A C10A 173.7(5) . . . .
C14A C9A C10A C11A 0.3(3) . . . .
N2A C9A C10A C11A -173.2(4) . . . .
C9A C10A C11A C12 -0.6(2) . . . .
N3 C12 C11A C10A -178.2(2) . . . .
C13A C12 C11A C10A 46.8(3) 6 . . .
C13A C12 C11A C10A 1.4(4) . . . .
C13B C12 C11A C10A -8.3(7) . . . .
C13B C12 C11A C10A 59.8(4) 6 . . .
C11B C12 C11A C10A 19(2) . . . .
C11B C12 C11A C10A -57.8(4) 6 . . .
C11A C12 C11A C10A -73.9(3) 6 . . .
N3 C12 C13A C14A 177.7(3) . . . .
C13A C12 C13A C14A -78.3(5) 6 . . .
C13B C12 C13A C14A 142(2) . . . .
C13B C12 C13A C14A -88.2(5) 6 . . .
C11B C12 C13A C14A -5.6(6) . . . .
C11B C12 C13A C14A 36.6(5) 6 . . .
C11A C12 C13A C14A 42.0(5) 6 . . .
C11A C12 C13A C14A -1.9(6) . . . .
C10A C9A C14A C13A -0.8(5) . . . .
N2A C9A C14A C13A 172.0(5) . . . .
C12 C13A C14A C9A 1.6(7) . . . .
C6B N1B N2B C9B -179.2(8) . . . .
C1 C2 C3B C4B 88(7) . . . .
C3B C2 C3B C4B -121.8(4) 6 . . .
C3A C2 C3B C4B -5(3) . . . .
C3A C2 C3B C4B -88.9(17) 6 . . .
C1 C2 C3B C8B -96(7) . . . .
C3B C2 C3B C8B 54.9(5) 6 . . .
C3A C2 C3B C8B 172(3) . . . .
C3A C2 C3B C8B 87.9(17) 6 . . .
C8B C3B C4B C5B -0.2(3) . . . .
C2 C3B C4B C5B 176.4(4) . . . .
C3B C4B C5B C6B -0.4(3) . . . .
C4B C5B C6B C7B 0.6(7) . . . .
C4B C5B C6B N1B -178.1(8) . . . .
N2B N1B C6B C5B -5.0(17) . . . .
N2B N1B C6B C7B 176.4(10) . . . .
C5B C6B C7B C8B -0.2(10) . . . .
N1B C6B C7B C8B 178.4(9) . . . .
C6B C7B C8B C3B -0.3(10) . . . .
C4B C3B C8B C7B 0.5(7) . . . .
C2 C3B C8B C7B -176.3(6) . . . .
N1B N2B C9B C10B 0.4(11) . . . .
N1B N2B C9B C14B -169.7(10) . . . .
C14B C9B C10B C11B 0.1(3) . . . .
N2B C9B C10B C11B -169.9(5) . . . .
C9B C10B C11B C12 0.0(3) . . . .
N3 C12 C11B C10B -176.0(3) . . . .
C13A C12 C11B C10B 51.2(4) 6 . . .
C13A C12 C11B C10B 7.8(5) . . . .
C13B C12 C11B C10B 0.0(7) . . . .
C13B C12 C11B C10B 63.6(6) 6 . . .
C11B C12 C11B C10B -64.1(4) 6 . . .
C11A C12 C11B C10B -80.2(4) 6 . . .
C11A C12 C11B C10B -156(2) . . . .
N3 C12 C13B C14B 176.9(6) . . . .
C13A C12 C13B C14B -69.6(6) 6 . . .
C13A C12 C13B C14B -35.6(18) . . . .
C13B C12 C13B C14B -80.4(7) 6 . . .
C11B C12 C13B C14B -0.1(9) . . . .
C11B C12 C13B C14B 39.5(7) 6 . . .
C11A C12 C13B C14B 47.1(7) 6 . . .
C11A C12 C13B C14B 6.0(10) . . . .
C12 C13B C14B C9B 0.1(10) . . . .
C10B C9B C14B C13B -0.1(7) . . . .
N2B C9B C14B C13B 170.2(7) . . . .
C22A C18A C19A C20A -0.6(4) . . . .
C17A C18A C19A C20A 179.7(2) . . . .
C21B N4 C20A N4 -88.9(6) 6 . . 6
C20A N4 C20A N4 180.003(2) 6 . . 6
C21B N4 C20A N4 -52.3(4) . . . 6
C20B N4 C20A N4 -160.3(4) . . . 6
C21A N4 C20A N4 -105.3(3) . . . 6
C20B N4 C20A N4 -68.4(19) 6 . . 6
C21A N4 C20A N4 -48.1(2) 6 . . 6
N4 N4 C20A C19A 102.8(4) 6 . . .
C21B N4 C20A C19A 13.9(8) 6 . . .
C20A N4 C20A C19A -77.2(4) 6 . . .
C21B N4 C20A C19A 50.5(5) . . . .
C20B N4 C20A C19A -57.5(5) . . . .
C21A N4 C20A C19A -2.5(6) . . . .
C20B N4 C20A C19A 34.4(18) 6 . . .
C21A N4 C20A C19A 54.7(4) 6 . . .
C18A C19A C20A N4 20.4(6) . . . 6
C18A C19A C20A N4 1.2(5) . . . .
N4 N4 C21A C22A -69.6(4) 6 . . .
C21B N4 C21A C22A -99.7(15) 6 . . .
C20A N4 C21A C22A 38.4(6) 6 . . .
C21B N4 C21A C22A -77.8(5) . . . .
C20B N4 C21A C22A 37.5(6) . . . .
C20A N4 C21A C22A 3.3(6) . . . .
C20B N4 C21A C22A -4.9(6) 6 . . .
C21A N4 C21A C22A -69.6(4) 6 . . .
C21B N4 C21A N4 -30.0(14) 6 . . 6
C20A N4 C21A N4 108.0(4) 6 . . 6
C21B N4 C21A N4 -8.2(4) . . . 6
C20B N4 C21A N4 107.2(4) . . . 6
C20A N4 C21A N4 72.9(3) . . . 6
C20B N4 C21A N4 64.8(4) 6 . . 6
C21A N4 C21A N4 0.000(2) 6 . . 6
C19A C18A C22A C21A 1.3(5) . . . .
C17A C18A C22A C21A -179.0(3) . . . .
N4 C21A C22A C18A -2.8(6) . . . .
N4 C21A C22A C18A -16.1(6) 6 . . .
C22B C18B C19B C20B 0.4(5) . . . .
C17B C18B C19B C20B -179.3(4) . . . .
N4 N4 C20B C19B 70.0(6) 6 . . .
C21B N4 C20B C19B -35.4(8) 6 . . .
C20A N4 C20B C19B 138(2) 6 . . .
C21B N4 C20B C19B 4.4(8) . . . .
C20A N4 C20B C19B 88.4(7) . . . .
C21A N4 C20B C19B -45.4(6) . . . .
C20B N4 C20B C19B 70.0(6) 6 . . .
C21A N4 C20B C19B 15.0(7) 6 . . .
C21B N4 C20B N4 -105.5(5) 6 . . 6
C20A N4 C20B N4 67.9(19) 6 . . 6
C21B N4 C20B N4 -65.6(4) . . . 6
C20A N4 C20B N4 18.4(3) . . . 6
C21A N4 C20B N4 -115.4(3) . . . 6
C20B N4 C20B N4 0.002(4) 6 . . 6
C21A N4 C20B N4 -55.0(3) 6 . . 6
C18B C19B C20B N4 -3.0(8) . . . .
C18B C19B C20B N4 11.8(7) . . . 6
C21B N4 C21B N4 180.0 6 . . 6
C20A N4 C21B N4 85.4(5) 6 . . 6
C20B N4 C21B N4 97.7(4) . . . 6
C20A N4 C21B N4 53.7(3) . . . 6
C21A N4 C21B N4 171.6(4) . . . 6
C20B N4 C21B N4 57.3(4) 6 . . 6
C21A N4 C21B N4 31.6(15) 6 . . 6
N4 N4 C21B C22B -102.1(8) 6 . . .
C21B N4 C21B C22B 77.9(8) 6 . . .
C20A N4 C21B C22B -16.7(10) 6 . . .
C20B N4 C21B C22B -4.4(9) . . . .
C20A N4 C21B C22B -48.3(8) . . . .
C21A N4 C21B C22B 69.5(7) . . . .
C20B N4 C21B C22B -44.8(8) 6 . . .
C21A N4 C21B C22B -70.5(16) 6 . . .
N4 C21B C22B C18B -19.1(12) 6 . . .
N4 C21B C22B C18B 2.2(11) . . . .
C19B C18B C22B C21B 0.1(7) . . . .
C17B C18B C22B C21B 179.8(5) . . . .
